data_7100103
loop_
_publ_author_name
'Ulrich Kortz'
'Lihua Bi.'
'Michael H. Dickman'
'Ina Dix'

_publ_section_title
;
The Ru (II)-supported heptatungstates
[HXW7O28RU(dmso)3]6 (X = P,As)
;
_journal_name_full 'Chemical Communications'
_journal_paper_doi 10.1039/b504903m
_journal_year 2005
_chemical_formula_sum 'C6 H35 As Cs2 Na4 O39 Ru S3 W7'
_chemical_formula_weight 2648.5
_space_group_IT_number 14
_symmetry_cell_setting monoclinic
_symmetry_space_group_name_Hall '-P 2ybc'
_symmetry_space_group_name_H-M 'P 1 21/c 1'
_cell_angle_alpha 90.00
_cell_angle_beta 92.0370(10)
_cell_angle_gamma 90.00
_cell_formula_units_Z 4
_cell_length_a 14.8022(6)
_cell_length_b 23.4210(10)
_cell_length_c 16.4215(7)
_cell_measurement_temperature 298(2)
_cell_volume 5689.4(4)
_diffrn_ambient_temperature 273(2)
_exptl_crystal_density_diffrn 2.940
_exptl_crystal_density_meas 0
_refine_diff_density_rms 0.995
_cod_depositor_comments
;
The following automatic conversions were performed:
'_symmetry_cell_setting' value 'Monoclinic' changed to 'monoclinic'
according to '/home/saulius/struct/CIF-dictionaries/cif_core.dic'
dictionary named 'cif_core.dic' version 2.4.1 from 2010-06-29.

Automatic conversion script
Id: cif_fix_enum 1527 2010-12-29 10:47:43Z saulius 
;
_cod_original_sg_symbol_H-M 'P 21/c'
_cod_original_formula_sum 'As C6 Cs2 H35 Na4 O39 Ru S3 W7'
_cod_database_code 7100103

loop_
_symmetry_equiv_pos_as_xyz
'x, y, z'
'-x, y+1/2, -z+1/2'
'-x, -y, -z'
'x, -y-1/2, z-1/2'

loop_
_atom_site_label
_atom_site_type_symbol
_atom_site_fract_x
_atom_site_fract_y
_atom_site_fract_z
_atom_site_U_iso_or_equiv
_atom_site_adp_type
_atom_site_occupancy
_atom_site_symmetry_multiplicity
_atom_site_calc_flag
_atom_site_refinement_flags
_atom_site_disorder_assembly
_atom_site_disorder_group
W1 W 0.08130(3) 0.55481(2) 0.68102(3) 0.03177(11) Uani 1 1 d . . .
W2 W 0.19038(3) 0.44128(2) 0.76452(3) 0.03561(12) Uani 1 1 d . . .
W3 W 0.23919(3) 0.48067(2) 0.57691(3) 0.03151(11) Uani 1 1 d . . .
W4 W 0.05496(4) 0.67393(2) 0.83150(3) 0.03990(13) Uani 1 1 d . . .
W5 W 0.09820(3) 0.71369(2) 0.64670(3) 0.03588(12) Uani 1 1 d . . .
W6 W 0.16904(4) 0.56338(2) 0.90484(3) 0.04156(13) Uani 1 1 d . . .
W7 W 0.25152(3) 0.63704(2) 0.55444(3) 0.03294(11) Uani 1 1 d . . .
As As 0.31505(8) 0.57018(5) 0.73951(8) 0.0324(2) Uani 1 1 d . . .
Ru Ru 0.43023(7) 0.44909(4) 0.71782(6) 0.0348(2) Uani 1 1 d . . .
S1 S 0.4426(2) 0.35524(15) 0.6905(2) 0.0431(7) Uani 1 1 d . . .
S2 S 0.5572(2) 0.46893(15) 0.6543(2) 0.0430(7) Uani 1 1 d . . .
S3 S 0.5024(3) 0.44172(17) 0.8385(2) 0.0478(8) Uani 1 1 d . . .
Cs1 Cs 0.83799(14) 0.46617(9) 0.65298(18) 0.0644(6) Uani 0.50 1 d P . .
Cs2 Cs 0.14438(16) 0.34700(10) 0.40268(17) 0.0655(6) Uani 0.50 1 d P . .
Cs3 Cs -0.0239(7) 0.6545(4) 1.0457(6) 0.059(2) Uiso 0.13 1 d P . .
Cs4 Cs -0.0499(7) 0.6740(4) 1.0427(6) 0.0538(18) Uiso 0.13 1 d P . .
Cs5 Cs 0.3860(15) 0.3408(9) 1.1721(13) 0.130(6) Uiso 0.13 1 d P . .
Na1 Na 0.6655(5) 0.3564(3) 0.7589(4) 0.0520(14) Uiso 1 1 d . . .
Na2 Na 0.0299(4) 0.8328(2) 0.9265(4) 0.0436(12) Uiso 1 1 d . . .
Na3 Na 0.6154(6) 0.2668(4) 0.5911(5) 0.072(2) Uiso 1 1 d . . .
Na4 Na 0.6138(8) 0.3350(5) 0.9560(7) 0.042(2) Uiso 0.50 1 d P . .
C1S1 C 0.3969(15) 0.3131(9) 0.7709(13) 0.070(5) Uiso 1 1 d . . .
C2S1 C 0.3689(14) 0.3365(8) 0.6045(12) 0.063(4) Uiso 1 1 d . . .
C1S2 C 0.5486(12) 0.4444(7) 0.5516(11) 0.052(3) Uiso 1 1 d . . .
C2S2 C 0.5710(12) 0.5448(7) 0.6375(11) 0.055(4) Uiso 1 1 d . . .
C1S3 C 0.4271(15) 0.4502(9) 0.9198(13) 0.067(5) Uiso 1 1 d . . .
C2S3 C 0.5747(14) 0.5022(9) 0.8637(13) 0.066(5) Uiso 1 1 d . . .
O7A O 0.1823(7) 0.6431(4) 0.4665(6) 0.0408(19) Uiso 1 1 d . . .
O37 O 0.2683(7) 0.5564(4) 0.5447(6) 0.0389(19) Uiso 1 1 d . . .
O57 O 0.2156(6) 0.7111(4) 0.6009(6) 0.0376(18) Uiso 1 1 d . . .
O6B O 0.2454(10) 0.5636(5) 0.9874(8) 0.062(3) Uiso 1 1 d . . .
O46 O 0.1432(7) 0.6444(4) 0.9090(6) 0.043(2) Uiso 1 1 d . . .
O6A O 0.0690(10) 0.5404(6) 0.9486(8) 0.066(3) Uiso 1 1 d . . .
O2A1 O 0.2830(7) 0.5938(4) 0.8315(6) 0.045(2) Uiso 1 1 d . . .
O2T O 0.1431(8) 0.3791(5) 0.8038(7) 0.052(2) Uiso 1 1 d . . .
O4B O 0.0506(8) 0.7423(5) 0.8692(7) 0.053(3) Uiso 1 1 d . . .
O7B O 0.3557(7) 0.6620(4) 0.5218(6) 0.043(2) Uiso 1 1 d . . .
O13 O 0.1151(6) 0.5137(4) 0.5841(6) 0.0361(17) Uiso 1 1 d . . .
O5A O 0.0290(7) 0.7069(4) 0.5586(6) 0.045(2) Uiso 1 1 d . . .
O3T O 0.2266(7) 0.4478(4) 0.4828(6) 0.044(2) Uiso 1 1 d . . .
O3RU O 0.3530(6) 0.4628(4) 0.6101(6) 0.0357(17) Uiso 1 1 d . . .
O1S1 O 0.5333(8) 0.3323(5) 0.6736(7) 0.049(2) Uiso 1 1 d . . .
O1S3 O 0.5572(8) 0.3896(5) 0.8540(7) 0.053(3) Uiso 1 1 d . . .
O1S2 O 0.6469(8) 0.4477(5) 0.6897(7) 0.051(2) Uiso 1 1 d . . .
O2RU O 0.3108(7) 0.4295(4) 0.7721(6) 0.0401(19) Uiso 1 1 d . . .
O23 O 0.1905(6) 0.4236(4) 0.6476(6) 0.0376(18) Uiso 1 1 d . . .
O12 O 0.0771(6) 0.4815(4) 0.7332(6) 0.0379(18) Uiso 1 1 d . . .
O1T O -0.0327(7) 0.5637(4) 0.6574(6) 0.044(2) Uiso 1 1 d . . .
O5B O 0.0950(8) 0.7866(4) 0.6673(7) 0.049(2) Uiso 1 1 d . . .
O3A1 O 0.3206(7) 0.6260(4) 0.6762(6) 0.046(2) Uiso 1 1 d . . .
O4A O -0.0421(8) 0.6409(5) 0.8656(7) 0.054(3) Uiso 1 1 d . . .
O146 O 0.0998(6) 0.5869(4) 0.7871(6) 0.0379(18) Uiso 1 1 d . . .
O157 O 0.1362(6) 0.6196(3) 0.6328(5) 0.0325(16) Uiso 1 1 d . . .
O45A O 0.0103(6) 0.6856(4) 0.7209(6) 0.0386(18) Uiso 1 1 d . . .
O1A1 O 0.2319(5) 0.5248(3) 0.7022(5) 0.0299(15) Uiso 1 1 d . . .
O26 O 0.1928(7) 0.4913(4) 0.8579(6) 0.045(2) Uiso 1 1 d . . .
O45B O 0.1716(7) 0.6982(4) 0.7614(6) 0.042(2) Uiso 1 1 d . . .
O1AR O 0.4134(7) 0.5365(4) 0.7464(6) 0.043(2) Uiso 1 1 d . . .
O1W O 0.7828(15) 0.3848(9) 0.8507(13) 0.049(5) Uiso 0.50 1 d P . .
O2W O -0.0691(12) 0.5885(7) 1.0324(11) 0.034(3) Uiso 0.50 1 d P . .
O3W O 0.6395(9) 0.2759(6) 0.8352(8) 0.064(3) Uiso 1 1 d . . .
O4W O 0.7467(8) 0.3023(5) 0.6706(7) 0.050(2) Uiso 1 1 d . . .
O5W O 0.7270(9) 0.2137(5) 0.5231(8) 0.062(3) Uiso 1 1 d . . .
O6W O 0.9551(9) 0.3681(5) 0.7123(8) 0.060(3) Uiso 1 1 d . . .
O7W O 0.1286(10) 0.3228(6) 0.5786(9) 0.071(3) Uiso 1 1 d . . .
O8W O 0.9900(8) 0.4283(5) 0.5427(8) 0.056(3) Uiso 1 1 d . . .
O9W O 0.5686(14) 0.3940(8) 1.0601(13) 0.045(4) Uiso 0.50 1 d P . .
O10W O 0.5030(17) 0.2365(10) 0.4925(15) 0.055(5) Uiso 0.50 1 d P . .

loop_
_atom_site_aniso_label
_atom_site_aniso_U_11
_atom_site_aniso_U_22
_atom_site_aniso_U_33
_atom_site_aniso_U_23
_atom_site_aniso_U_13
_atom_site_aniso_U_12
W1 0.0274(2) 0.0357(2) 0.0324(2) -0.00325(16) 0.00388(17) -0.00262(15)
W2 0.0358(2) 0.0354(2) 0.0361(3) 0.00156(17) 0.00775(19) -0.00171(16)
W3 0.0299(2) 0.0340(2) 0.0307(2) -0.00323(16) 0.00285(16) -0.00076(15)
W4 0.0386(3) 0.0458(3) 0.0356(3) -0.0067(2) 0.0058(2) 0.00433(19)
W5 0.0334(2) 0.0385(2) 0.0358(3) -0.00452(18) 0.00222(19) -0.00009(17)
W6 0.0481(3) 0.0459(3) 0.0311(2) -0.00207(19) 0.0067(2) 0.0021(2)
W7 0.0313(2) 0.0343(2) 0.0335(2) 0.00108(17) 0.00437(17) -0.00120(16)
As 0.0285(5) 0.0350(5) 0.0336(6) -0.0026(4) -0.0006(4) -0.0005(4)
Ru 0.0312(4) 0.0382(4) 0.0353(5) 0.0005(4) 0.0031(4) 0.0036(3)
S1 0.0383(16) 0.0408(15) 0.0503(19) 0.0002(13) 0.0032(14) 0.0033(12)
S2 0.0353(15) 0.0478(17) 0.0462(18) 0.0031(14) 0.0058(13) 0.0015(12)
S3 0.0435(18) 0.059(2) 0.0413(18) 0.0010(15) -0.0010(14) 0.0116(15)
Cs1 0.0431(10) 0.0533(10) 0.0976(18) 0.0067(11) 0.0133(11) -0.0030(8)
Cs2 0.0493(11) 0.0606(12) 0.0857(17) 0.0024(11) -0.0091(11) -0.0035(9)

loop_
_geom_bond_atom_site_label_1
_geom_bond_atom_site_label_2
_geom_bond_distance
_geom_bond_site_symmetry_2
_geom_bond_publ_flag
W1 O1T 1.731(11) . ?
W1 O157 1.907(8) . ?
W1 O146 1.908(9) . ?
W1 O12 1.921(9) . ?
W1 O13 1.940(9) . ?
W1 O1A1 2.352(8) . ?
W1 Cs1 4.168(2) 1_455 ?
W1 Cs2 4.244(2) 3_566 ?
W2 O2T 1.748(12) . ?
W2 O2RU 1.803(10) . ?
W2 O26 1.930(10) . ?
W2 O23 1.964(9) . ?
W2 O12 1.975(9) . ?
W2 O1A1 2.301(8) . ?
W3 O3T 1.731(10) . ?
W3 O3RU 1.801(9) . ?
W3 O37 1.905(9) . ?
W3 O23 1.927(9) . ?
W3 O13 2.001(9) . ?
W3 O1A1 2.308(8) . ?
W3 Cs1 4.099(3) 3_666 ?
W3 Cs2 4.435(3) . ?
W4 O4B 1.718(11) . ?
W4 O4A 1.741(12) . ?
W4 O46 1.920(10) . ?
W4 O45A 1.930(10) . ?
W4 O45B 2.183(10) . ?
W4 O146 2.272(9) . ?
W4 Cs3 3.773(10) . ?
W4 Cs4 3.851(9) . ?
W5 O5A 1.749(11) . ?
W5 O5B 1.741(11) . ?
W5 O57 1.919(9) . ?
W5 O45A 1.930(9) . ?
W5 O45B 2.172(10) . ?
W5 O157 2.287(8) . ?
W5 Cs4 3.791(9) 4_575 ?
W5 Cs3 3.915(10) 4_575 ?
W5 Cs2 3.920(2) 3_566 ?
W6 O6B 1.734(14) . ?
W6 O6A 1.753(14) . ?
W6 O26 1.893(10) . ?
W6 O46 1.938(10) . ?
W6 O146 2.226(9) . ?
W6 O2A1 2.225(10) . ?
W6 Cs3 4.306(11) . ?
W7 O7A 1.747(10) . ?
W7 O7B 1.752(10) . ?
W7 O37 1.912(9) . ?
W7 O57 1.975(9) . ?
W7 O157 2.212(8) . ?
W7 O3A1 2.229(11) . ?
W7 Cs1 4.345(3) 3_666 ?
As O1AR 1.655(10) . ?
As O3A1 1.673(10) . ?
As O2A1 1.692(11) . ?
As O1A1 1.723(8) . ?
Ru O2RU 2.059(10) . ?
Ru O3RU 2.096(9) . ?
Ru O1AR 2.118(10) . ?
Ru S3 2.224(4) . ?
Ru S2 2.231(3) . ?
Ru S1 2.252(4) . ?
S1 O1S1 1.481(12) . ?
S1 C2S1 1.81(2) . ?
S1 C1S1 1.80(2) . ?
S2 O1S2 1.515(12) . ?
S2 C1S2 1.781(18) . ?
S2 C2S2 1.810(18) . ?
S2 Cs1 4.157(4) . ?
S3 O1S3 1.482(12) . ?
S3 C1S3 1.78(2) . ?
S3 C2S3 1.81(2) . ?
Cs1 O1S2 2.945(12) . ?
Cs1 O1T 2.980(10) 1_655 ?
Cs1 O6W 3.018(13) . ?
Cs1 O8W 3.068(13) . ?
Cs1 O3T 3.129(10) 3_666 ?
Cs1 O7A 3.231(10) 3_666 ?
Cs1 O37 3.596(10) 3_666 ?
Cs1 O12 3.750(10) 1_655 ?
Cs1 Na2 3.932(6) 2_646 ?
Cs1 Na1 4.059(7) . ?
Cs1 W3 4.099(3) 3_666 ?
Cs2 O1T 2.821(10) 3_566 ?
Cs2 O7W 2.961(15) . ?
Cs2 O3T 2.945(10) . ?
Cs2 O5A 2.950(11) 3_566 ?
Cs2 O45A 3.101(10) 3_566 ?
Cs2 Na2 3.893(6) 2_546 ?
Cs2 W5 3.920(2) 3_566 ?
Cs2 W1 4.244(2) 3_566 ?
Cs2 Cs4 4.389(10) 2_546 ?
Cs2 Cs1 4.479(3) 3_666 ?
Cs2 Cs3 4.932(11) 2_546 ?
Cs3 Cs4 0.598(11) . ?
Cs3 O2W 1.70(2) . ?
Cs3 O5B 2.957(15) 4_576 ?
Cs3 O4A 2.977(16) . ?
Cs3 O2T 3.186(15) 3_567 ?
Cs3 O5A 3.343(14) 4_576 ?
Cs3 O6A 3.426(17) . ?
Cs3 O46 3.407(14) . ?
Cs3 O4B 3.750(15) . ?
Cs3 W5 3.915(10) 4_576 ?
Cs4 O2W 2.030(19) . ?
Cs4 O4A 3.016(15) . ?
Cs4 O5A 3.031(13) 4_576 ?
Cs4 O5B 3.054(15) 4_576 ?
Cs4 O2T 3.170(15) 3_567 ?
Cs4 O4B 3.632(15) . ?
Cs4 O46 3.732(14) . ?
Cs4 W5 3.791(9) 4_576 ?
Cs4 Na2 4.363(11) . ?
Cs4 Cs2 4.389(10) 2_556 ?
Cs5 O9W 3.55(3) . ?
Cs5 C2S3 3.77(3) 3_667 ?
Cs5 Na3 4.47(2) 4_566 ?
Cs5 Na4 4.98(2) . ?
Cs5 Cs2 5.30(2) 1_556 ?
Na1 O4W 2.298(13) . ?
Na1 O3W 2.303(15) . ?
Na1 O1W 2.35(2) . ?
Na1 O1S3 2.405(14) . ?
Na1 O1S1 2.432(13) . ?
Na1 O1S2 2.432(13) . ?
Na1 Na4 3.388(13) . ?
Na1 Na3 3.524(11) . ?
Na2 O8W 2.314(13) 2_656 ?
Na2 O4B 2.344(13) . ?
Na2 O7W 2.357(17) 2_556 ?
Na2 O5A 2.362(12) 4_576 ?
Na2 O7A 2.394(12) 4_576 ?
Na2 O6W 2.442(14) 2_656 ?
Na2 Cs2 3.893(6) 2_556 ?
Na2 Cs1 3.932(6) 2_656 ?
Na3 O5W 2.377(16) . ?
Na3 O1S1 2.406(14) . ?
Na3 O10W 2.39(3) . ?
Na3 O4W 2.449(15) . ?
Na3 O7B 2.540(13) 3_666 ?
Na3 Na4 3.255(14) 4_565 ?
Na3 Cs5 4.47(2) 4_565 ?
Na4 O1S3 2.247(16) . ?
Na4 O5W 2.278(18) 4_566 ?
Na4 O9W 2.32(2) . ?
Na4 O10W 2.43(3) 4_566 ?
Na4 O3W 2.458(18) . ?
Na4 Na3 3.255(14) 4_566 ?
C2S3 Cs5 3.77(3) 3_667 ?
O7A Na2 2.394(12) 4_575 ?
O7A Cs1 3.231(10) 3_666 ?
O37 Cs1 3.596(10) 3_666 ?
O2T Cs4 3.170(15) 3_567 ?
O2T Cs3 3.186(15) 3_567 ?
O7B Na3 2.540(13) 3_666 ?
O5A Na2 2.362(12) 4_575 ?
O5A Cs2 2.950(11) 3_566 ?
O5A Cs4 3.031(13) 4_575 ?
O5A Cs3 3.343(14) 4_575 ?
O3T Cs1 3.129(10) 3_666 ?
O12 Cs1 3.750(10) 1_455 ?
O1T Cs2 2.821(10) 3_566 ?
O1T Cs1 2.980(10) 1_455 ?
O5B Cs3 2.957(15) 4_575 ?
O5B Cs4 3.054(14) 4_575 ?
O45A Cs2 3.101(10) 3_566 ?
O5W Na4 2.278(18) 4_565 ?
O6W Na2 2.442(14) 2_646 ?
O7W Na2 2.357(16) 2_546 ?
O8W Na2 2.314(13) 2_646 ?
O10W Na4 2.43(3) 4_565 ?
